data_1547562
loop_
_publ_author_name
'Lehner, Verena'
'Davies, Huw M. L.'
'Reiser, Oliver'

_publ_section_title
;
 Rh(II)-Catalyzed Cyclopropanation of Furans and Its Application to the
 Total Synthesis of Natural Product Derivatives.
;
_journal_issue 18
_journal_name_full 'Organic letters'
_journal_page_first 4722
_journal_page_last 4725
_journal_paper_doi 10.1021/acs.orglett.7b02009
_journal_volume 19
_journal_year 2017
_chemical_absolute_configuration ad
_chemical_formula_moiety 'C15 H14 O5'
_chemical_formula_sum 'C15 H14 O5'
_chemical_formula_weight 274.26
_space_group_crystal_system monoclinic
_space_group_IT_number 5
_space_group_name_Hall 'C 2y'
_space_group_name_H-M_alt 'C 1 2 1'
_symmetry_space_group_name_Hall 'C 2y'
_symmetry_space_group_name_H-M 'C 1 2 1'
_atom_sites_solution_hydrogens geom
_atom_sites_solution_primary dual
_audit_creation_date 2017-06-06
_audit_creation_method
;
Olex2 1.2
(compiled 2014.03.20 svn.r2914 for OlexSys, GUI svn.r4816)
;
_cell_angle_alpha 90
_cell_angle_beta 106.4900(10)
_cell_angle_gamma 90
_cell_formula_units_Z 4
_cell_length_a 16.4819(2)
_cell_length_b 5.77330(10)
_cell_length_c 14.4387(2)
_cell_measurement_reflns_used 12947
_cell_measurement_temperature 123.00(10)
_cell_measurement_theta_max 73.2170
_cell_measurement_theta_min 5.5560
_cell_volume 1317.40(3)
_computing_cell_refinement 'CrysAlisPro 1.171.38.46 (Rigaku OD, 2015)'
_computing_data_collection 'CrysAlisPro 1.171.38.46 (Rigaku OD, 2015)'
_computing_data_reduction 'CrysAlisPro 1.171.38.46 (Rigaku OD, 2015)'
_computing_molecular_graphics 'Olex2 (Dolomanov et al., 2009)'
_computing_publication_material 'Olex2 (Dolomanov et al., 2009)'
_computing_structure_refinement 'ShelXL (Sheldrick, 2015)'
_computing_structure_solution 'ShelXT (Sheldrick, 2015)'
_diffrn_ambient_environment N~2~
_diffrn_ambient_temperature 123.00(10)
_diffrn_detector 'CCD plate'
_diffrn_detector_area_resol_mean 4.2047
_diffrn_detector_type TitanS2
_diffrn_measured_fraction_theta_full 0.999
_diffrn_measured_fraction_theta_max 0.995
_diffrn_measurement_details
;
List of Runs (angles in degrees, time in seconds):

  # Type    Start    End  Width  t~exp~   \w     \q     \k     \f   Frames
--------------------------------------------------------------------------
  1  \w   -116.00 -20.00   1.00    1.00    --  -43.98 -37.00 -60.00   96
  2  \w    -70.00  26.00   1.00    1.00    --  -43.98  57.00  90.00   96
  3  \w     18.00 114.00   1.00    1.00    --   43.98  57.00  90.00   96
  4  \w      2.00  97.00   1.00    1.00    --   43.98-125.00 -60.00   95
  5  \w     15.00  45.00   1.00    1.00    --   48.00  82.00 -91.75   30
  6  \w     24.00 119.00   1.00    1.00    --   48.00  43.00 -33.17   95
  7  \w     16.00  46.00   1.00    1.00    --   48.00  80.00 172.10   30
  8  \w     20.00  46.00   1.00    1.00    --   52.00  80.00 -28.93   26
  9  \w     20.00  47.00   1.00    1.00    --   52.00  79.00  41.33   27
 10  \w     19.00  45.00   1.00    1.00    --   52.00  82.00 105.96   26
 11  \w     20.00  47.00   1.00    1.00    --   52.00  79.00-114.23   27
 12  \w     29.00 133.00   1.00    1.00    --   60.00  75.00-104.33  104
 13  \w     34.00 137.00   1.00    1.00    --   64.00  73.00  59.33  103
 14  \w     36.00 142.00   1.00    1.00    --   68.00  77.00 -83.41  106
 15  \w     37.00 142.00   1.00    1.00    --   68.00  76.00-170.45  105
 16  \w     40.00 146.00   1.00    1.00    --   72.00  77.00 132.39  106
 17  \w     40.00 146.00   1.00    1.00    --   72.00  77.00 116.55  106
 18  \w     45.00 142.00   1.00    1.00    --   72.00  63.00 -29.85   97
 19  \w     45.00 149.00   1.00    3.00    --   76.00  75.00  27.86  104
 20  \w     50.00 146.00   1.00    3.00    --   76.00  60.00-110.10   96
 21  \w     45.00 150.00   1.00    3.00    --   76.00  76.00 -36.01  105
 22  \w     44.00 150.00   1.00    3.00    --   76.00  77.00 179.74  106
 23  \w     49.00 153.00   1.00    3.00    --   80.00  75.00  23.71  104
 24  \w     65.00 162.00   1.00    3.00    --   92.00  63.00-167.72   97
 25  \w     66.00 169.00   1.00    3.00    --   96.00  73.00  72.49  103
 26  \w     73.00 178.00   1.00    3.00    --  104.50  77.00  90.00  105
 27  \w     73.00 178.00   1.00    3.00    --  104.50  77.00-180.00  105
 28  \w     73.00 178.00   1.00    3.00    --  104.50  77.00 -90.00  105
 29  \w     73.00 178.00   1.00    3.00    --  104.50  77.00-120.00  105
 30  \w     73.00 178.00   1.00    3.00    --  104.50  77.00 -60.00  105
 31  \w     80.00 175.00   1.00    3.00    --  104.50  45.00 150.00   95
 32  \w     73.00 178.00   1.00    3.00    --  104.50  77.00   0.00  105
 33  \w     78.00 174.00   1.00    3.00    --  104.50  61.00  60.00   96
 34  \w     73.00 178.00   1.00    3.00    --  104.50  77.00 -30.00  105
 35  \w     78.00 174.00   1.00    3.00    --  104.50  61.00 150.00   96
 36  \w     21.00 109.00   1.00    3.00    --  104.50 -94.00   0.00   88
 37  \w     73.00 178.00   1.00    3.00    --  104.50  77.00-150.00  105
 38  \w     73.00 178.00   1.00    3.00    --  104.50  77.00  30.00  105
 39  \w     30.00 136.00   1.00    3.00    --  104.50 -77.00  60.00  106
 40  \w     21.00 109.00   1.00    3.00    --  104.50 -94.00-150.00   88
 41  \w     31.00 121.00   1.00    3.00    --  104.50-125.00 -30.00   90
 42  \w     18.00 114.00   1.00    1.00    --   43.98  57.00-180.00   96
 43  \w     12.00 118.00   1.00    1.00    --   43.98  77.00 -30.00  106
 44  \w     20.00  47.00   1.00    1.00    --   52.00  79.00  87.36   27
 45  \w     25.00 129.00   1.00    1.00    --   56.00  75.00 -14.88  104
 46  \w     26.00 128.00   1.00    1.00    --   56.00  71.00  21.46  102
 47  \w     35.00 130.00   1.00    1.00    --   60.00  55.00 110.46   95
;
_diffrn_measurement_device 'four-circle diffractometer'
_diffrn_measurement_device_type 'GV1000, TitanS2'
_diffrn_measurement_method '\w scans'
_diffrn_orient_matrix_type 'CrysAlisPro convention (1999,Acta A55,543-557)'
_diffrn_orient_matrix_UB_11 0.0715202000
_diffrn_orient_matrix_UB_12 -0.0621876000
_diffrn_orient_matrix_UB_13 0.0912159000
_diffrn_orient_matrix_UB_21 0.0660324000
_diffrn_orient_matrix_UB_22 0.0843799000
_diffrn_orient_matrix_UB_23 -0.0494623000
_diffrn_orient_matrix_UB_31 -0.0046562000
_diffrn_orient_matrix_UB_32 0.2454881000
_diffrn_orient_matrix_UB_33 0.0401078000
_diffrn_radiation_monochromator mirror
_diffrn_radiation_probe x-ray
_diffrn_radiation_type CuK\a
_diffrn_radiation_wavelength 1.54184
_diffrn_reflns_av_R_equivalents 0.0373
_diffrn_reflns_av_unetI/netI 0.0183
_diffrn_reflns_Laue_measured_fraction_full 0.999
_diffrn_reflns_Laue_measured_fraction_max 0.995
_diffrn_reflns_limit_h_max 20
_diffrn_reflns_limit_h_min -20
_diffrn_reflns_limit_k_max 7
_diffrn_reflns_limit_k_min -6
_diffrn_reflns_limit_l_max 17
_diffrn_reflns_limit_l_min -17
_diffrn_reflns_number 19381
_diffrn_reflns_point_group_measured_fraction_full 0.995
_diffrn_reflns_point_group_measured_fraction_max 0.980
_diffrn_reflns_theta_full 67.684
_diffrn_reflns_theta_max 73.520
_diffrn_reflns_theta_min 5.599
_diffrn_source 'gradient vaccum rotating-anode X-ray tube'
_diffrn_source_type 'GV1000 (Cu) X-ray Source'
_exptl_absorpt_coefficient_mu 0.874
_exptl_absorpt_correction_T_max 1.000
_exptl_absorpt_correction_T_min 0.907
_exptl_absorpt_correction_type gaussian
_exptl_absorpt_process_details
;
CrysAlisPro 1.171.38.46 (Rigaku Oxford Diffraction, 2015)
Numerical absorption correction based on gaussian integration over
            a multifaceted crystal model
Empirical absorption correction using spherical harmonics,
 implemented in SCALE3 ABSPACK scaling algorithm.
;
_exptl_crystal_colour 'clear colourless'
_exptl_crystal_density_diffrn 1.383
_exptl_crystal_description prism
_exptl_crystal_F_000 576
_exptl_crystal_size_max 0.209
_exptl_crystal_size_mid 0.089
_exptl_crystal_size_min 0.059
_refine_diff_density_max 0.143
_refine_diff_density_min -0.163
_refine_diff_density_rms 0.034
_refine_ls_abs_structure_details
;
 Flack x determined using 1071 quotients [(I+)-(I-)]/[(I+)+(I-)]
 (Parsons, Flack and Wagner, Acta Cryst. B69 (2013) 249-259).
;
_refine_ls_abs_structure_Flack 0.03(8)
_refine_ls_extinction_method none
_refine_ls_goodness_of_fit_ref 1.047
_refine_ls_hydrogen_treatment constr
_refine_ls_matrix_type full
_refine_ls_number_parameters 233
_refine_ls_number_reflns 2593
_refine_ls_number_restraints 217
_refine_ls_restrained_S_all 1.047
_refine_ls_R_factor_all 0.0302
_refine_ls_R_factor_gt 0.0287
_refine_ls_shift/su_max 0.001
_refine_ls_shift/su_mean 0.000
_refine_ls_structure_factor_coef Fsqd
_refine_ls_weighting_details 'w=1/[\s^2^(Fo^2^)+(0.0452P)^2^+0.3923P] where P=(Fo^2^+2Fc^2^)/3'
_refine_ls_weighting_scheme calc
_refine_ls_wR_factor_gt 0.0738
_refine_ls_wR_factor_ref 0.0751
_reflns_Friedel_coverage 0.785
_reflns_Friedel_fraction_full 0.989
_reflns_Friedel_fraction_max 0.961
_reflns_number_gt 2495
_reflns_number_total 2593
_reflns_threshold_expression 'I > 2\s(I)'
_cod_data_source_file ol7b02009_si_003.cif
_cod_data_source_block q072
_cod_database_code 1547562
_chemical_oxdiff_formula 'C15 H14 O5'
_chemical_oxdiff_usercomment Lehner_Reiser_VL150
_shelx_space_group_comment
;
The symmetry employed for this shelxl refinement is uniquely defined
by the following loop, which should always be used as a source of
symmetry information in preference to the above space-group names.
They are only intended as comments.
;
_reflns_odcompleteness_completeness 99.92
_reflns_odcompleteness_iscentric 1
_reflns_odcompleteness_theta 66.97
_olex2_refinement_description
;
1. Others
 Fixed Uiso: H13(0.032) H9(0.034) H8(0.038) H7(0.036) H6(0.031) H5(0.026)
 H11(0.026) H10(0.031) H15A(0.046) H15B(0.046) H15C(0.046) H1A(0.052)
 H1B(0.052) H1C(0.052) H9A(0.032) H8A(0.038) H7A(0.035) H6A(0.032) H5A(0.029)
 H1AA(0.054) H1AB(0.054) H1AC(0.054)
 Fixed X: H13(0.744229) H9(0.540051) H8(0.415685) H7(0.402616) H6(0.513912)
 H5(0.638279) H11(0.818361) H10(0.756705) H15A(0.913184) H15B(0.849612)
 H15C(0.935548) H1A(0.603854) H1B(0.534639) H1C(0.630015) H9A(0.564815)
 H8A(0.443961) H7A(0.41443) H6A(0.505754) H5A(0.626609) H1AA(0.536351)
 H1AB(0.620995) H1AC(0.623026)
 Fixed Y: H13(0.911907) H9(0.719789) H8(0.715659) H7(0.470596) H6(0.229659)
 H5(0.233784) H11(0.405531) H10(0.726081) H15A(0.025922) H15B(0.143546)
 H15C(0.265367) H1A(0.259719) H1B(0.10313) H1C(0.029009) H9A(0.810256)
 H8A(0.816826) H7A(0.509271) H6A(0.195147) H5A(0.188574) H1AA(0.045418) H1AB(-
 0.078772) H1AC(0.141826)
 Fixed Z: H13(0.874763) H9(0.61055) H8(0.655604) H7(0.777905) H6(0.855153)
 H5(0.8101) H11(0.72974) H10(0.617113) H15A(0.997781) H15B(1.045991)
 H15C(1.050002) H1A(0.406447) H1B(0.430157) H1C(0.464507) H9A(0.655532)
 H8A(0.707545) H7A(0.796211) H6A(0.832865) H5A(0.780854) H1AA(0.431979)
 H1AB(0.486591) H1AC(0.423979)
;
_shelx_shelxl_version_number 2016/6
_olex2_date_sample_data_collection 2017-06-02
_olex2_submission_special_instructions 'No special instructions were received'
_oxdiff_exptl_absorpt_empirical_details
;
Empirical correction (ABSPACK) includes:
- Absorption correction using spherical harmonics
- Frame scaling
;
_oxdiff_exptl_absorpt_empirical_full_max 1.493
_oxdiff_exptl_absorpt_empirical_full_min 0.642

loop_
_space_group_symop_operation_xyz
'x, y, z'
'-x, y, -z'
'x+1/2, y+1/2, z'
'-x+1/2, y+1/2, -z'

loop_
_atom_site_label
_atom_site_type_symbol
_atom_site_fract_x
_atom_site_fract_y
_atom_site_fract_z
_atom_site_U_iso_or_equiv
_atom_site_adp_type
_atom_site_occupancy
_atom_site_site_symmetry_order
_atom_site_calc_flag
_atom_site_refinement_flags_posn
_atom_site_refinement_flags_adp
_atom_site_refinement_flags_occupancy
_atom_site_disorder_assembly
_atom_site_disorder_group
O5 O 0.85051(8) 0.2891(3) 0.92183(9) 0.0258(3) Uani 1 1 d . . . . .
O4 O 0.81988(9) 0.5857(3) 1.00777(9) 0.0296(3) Uani 1 1 d . . . . .
O2 O 0.73915(8) 0.2988(3) 0.55731(9) 0.0304(3) Uani 1 1 d . . . . .
O3 O 0.72291(9) 0.8871(3) 0.72999(10) 0.0308(3) Uani 1 1 d . . . . .
O1 O 0.6022(8) 0.2837(13) 0.5436(8) 0.0298(14) Uani 0.545(7) 1 d . U P A 2
C14 C 0.81741(11) 0.4976(4) 0.93108(13) 0.0219(4) Uani 1 1 d . . . . .
C13 C 0.74840(12) 0.8181(4) 0.82394(14) 0.0265(4) Uani 1 1 d . . . . .
H13 H 0.744229 0.911907 0.874763 0.032 Uiso 1 1 calc R . . . .
C3 C 0.68160(11) 0.4808(4) 0.67306(13) 0.0236(4) Uani 1 1 d . . . . .
C2 C 0.67895(11) 0.3334(4) 0.58712(13) 0.0271(4) Uani 1 1 d . . . . .
C4 C 0.6015(3) 0.4772(10) 0.7059(4) 0.0223(11) Uani 0.455(7) 1 d . U P A 1
C9 C 0.5348(3) 0.6216(9) 0.6596(4) 0.0285(10) Uani 0.455(7) 1 d G U P A 1
H9 H 0.540051 0.719789 0.610550 0.034 Uiso 0.455(7) 1 calc R . P A 1
C8 C 0.4603(3) 0.6191(10) 0.6866(4) 0.0316(10) Uani 0.455(7) 1 d G U P A 1
H8 H 0.415685 0.715659 0.655604 0.038 Uiso 0.455(7) 1 calc R . P A 1
C7 C 0.4525(3) 0.4723(10) 0.7598(4) 0.0301(11) Uani 0.455(7) 1 d G U P A 1
H7 H 0.402616 0.470596 0.777905 0.036 Uiso 0.455(7) 1 calc R . P A 1
C6 C 0.5192(5) 0.3279(10) 0.8061(4) 0.0257(11) Uani 0.455(7) 1 d G U P A 1
H6 H 0.513912 0.229659 0.855153 0.031 Uiso 0.455(7) 1 calc R . P A 1
C5 C 0.5937(4) 0.3304(11) 0.7791(5) 0.0215(10) Uani 0.455(7) 1 d G U P A 1
H5 H 0.638279 0.233784 0.810100 0.026 Uiso 0.455(7) 1 calc R . P A 1
C12 C 0.77996(11) 0.6035(4) 0.83661(13) 0.0224(4) Uani 1 1 d . . . . .
C11 C 0.77270(11) 0.5011(4) 0.74045(13) 0.0221(4) Uani 1 1 d . . . . .
H11 H 0.818361 0.405531 0.729740 0.026 Uiso 1 1 calc R . . . .
C10 C 0.73535(12) 0.6967(4) 0.67282(14) 0.0262(4) Uani 1 1 d . . . . .
H10 H 0.756705 0.726081 0.617113 0.031 Uiso 1 1 calc R . . . .
C15 C 0.89058(13) 0.1711(4) 1.01142(14) 0.0307(4) Uani 1 1 d . . . . .
H15A H 0.913184 0.025922 0.997781 0.046 Uiso 1 1 calc GR . . . .
H15B H 0.849612 0.143546 1.045991 0.046 Uiso 1 1 calc GR . . . .
H15C H 0.935548 0.265367 1.050002 0.046 Uiso 1 1 calc GR . . . .
C1 C 0.5918(6) 0.1582(13) 0.4535(6) 0.0348(15) Uani 0.545(7) 1 d . U P A 2
H1A H 0.603854 0.259719 0.406447 0.052 Uiso 0.545(7) 1 calc GR . P A 2
H1B H 0.534639 0.103130 0.430157 0.052 Uiso 0.545(7) 1 calc GR . P A 2
H1C H 0.630015 0.029009 0.464507 0.052 Uiso 0.545(7) 1 calc GR . P A 2
C4A C 0.6077(2) 0.4988(8) 0.7130(3) 0.0232(10) Uani 0.545(7) 1 d . U P A 2
C9A C 0.5530(2) 0.6870(7) 0.6911(3) 0.0269(9) Uani 0.545(7) 1 d G U P A 2
H9A H 0.564815 0.810256 0.655532 0.032 Uiso 0.545(7) 1 calc R . P A 2
C8A C 0.4806(2) 0.6909(7) 0.7222(3) 0.0313(9) Uani 0.545(7) 1 d G U P A 2
H8A H 0.443961 0.816826 0.707545 0.038 Uiso 0.545(7) 1 calc R . P A 2
C7A C 0.4629(3) 0.5066(8) 0.7754(3) 0.0292(9) Uani 0.545(7) 1 d G U P A 2
H7A H 0.414430 0.509271 0.796211 0.035 Uiso 0.545(7) 1 calc R . P A 2
C6A C 0.5176(4) 0.3184(7) 0.7973(4) 0.0264(10) Uani 0.545(7) 1 d G U P A 2
H6A H 0.505754 0.195147 0.832865 0.032 Uiso 0.545(7) 1 calc R . P A 2
C5A C 0.5900(4) 0.3145(7) 0.7662(4) 0.0246(10) Uani 0.545(7) 1 d G U P A 2
H5A H 0.626609 0.188574 0.780854 0.029 Uiso 0.545(7) 1 calc R . P A 2
O1A O 0.6016(9) 0.2133(17) 0.5492(10) 0.0327(18) Uani 0.455(7) 1 d . U P A 1
C1A C 0.5949(7) 0.0683(16) 0.4660(7) 0.0360(17) Uani 0.455(7) 1 d . U P A 1
H1AA H 0.536351 0.045418 0.431979 0.054 Uiso 0.455(7) 1 calc GR . P A 1
H1AB H 0.620995 -0.078772 0.486591 0.054 Uiso 0.455(7) 1 calc GR . P A 1
H1AC H 0.623026 0.141826 0.423979 0.054 Uiso 0.455(7) 1 calc GR . P A 1

loop_
_atom_site_aniso_label
_atom_site_aniso_U_11
_atom_site_aniso_U_22
_atom_site_aniso_U_33
_atom_site_aniso_U_23
_atom_site_aniso_U_13
_atom_site_aniso_U_12
O5 0.0298(6) 0.0235(7) 0.0240(6) 0.0018(6) 0.0072(5) 0.0045(6)
O4 0.0408(8) 0.0243(7) 0.0248(7) -0.0028(6) 0.0109(6) -0.0023(6)
O2 0.0269(6) 0.0374(8) 0.0306(7) -0.0063(6) 0.0140(5) 0.0016(6)
O3 0.0443(8) 0.0223(7) 0.0315(7) 0.0068(6) 0.0198(6) 0.0092(6)
O1 0.0253(18) 0.040(4) 0.0254(18) -0.012(3) 0.0089(13) -0.001(3)
C14 0.0224(8) 0.0184(9) 0.0258(9) -0.0005(8) 0.0085(6) -0.0028(7)
C13 0.0341(9) 0.0217(10) 0.0278(9) -0.0006(8) 0.0153(7) 0.0016(8)
C3 0.0222(8) 0.0278(10) 0.0225(9) 0.0034(8) 0.0089(7) 0.0070(8)
C2 0.0237(9) 0.0373(12) 0.0204(8) 0.0013(8) 0.0063(7) 0.0046(8)
C4 0.0234(18) 0.026(2) 0.0188(18) -0.0032(17) 0.0082(17) 0.0061(17)
C9 0.0286(19) 0.032(2) 0.027(2) 0.0056(18) 0.0107(17) 0.0058(17)
C8 0.0258(19) 0.035(2) 0.035(2) 0.0009(18) 0.0104(16) 0.0088(17)
C7 0.0268(19) 0.035(2) 0.0324(19) 0.0009(18) 0.0146(17) 0.0015(17)
C6 0.0291(19) 0.027(2) 0.0232(19) -0.0028(18) 0.0116(17) -0.0023(19)
C5 0.0260(18) 0.0203(19) 0.0184(18) -0.0047(16) 0.0068(15) 0.0025(17)
C12 0.0256(9) 0.0203(9) 0.0237(9) -0.0009(7) 0.0109(7) 0.0002(7)
C11 0.0224(8) 0.0229(9) 0.0224(8) -0.0002(8) 0.0088(6) 0.0035(7)
C10 0.0298(9) 0.0262(10) 0.0264(9) 0.0040(8) 0.0139(7) 0.0073(8)
C15 0.0327(10) 0.0313(12) 0.0273(9) 0.0082(9) 0.0072(7) 0.0066(9)
C1 0.0276(18) 0.045(4) 0.031(2) -0.016(3) 0.0063(17) 0.002(3)
C4A 0.0225(16) 0.0255(18) 0.0216(17) 0.0010(16) 0.0065(15) 0.0020(15)
C9A 0.0251(16) 0.0266(19) 0.0313(19) 0.0060(16) 0.0116(14) 0.0034(14)
C8A 0.0258(17) 0.031(2) 0.039(2) 0.0036(17) 0.0118(15) 0.0075(15)
C7A 0.0262(16) 0.0339(19) 0.0307(17) -0.0022(16) 0.0133(14) 0.0015(15)
C6A 0.0307(17) 0.0264(18) 0.0236(16) 0.0004(16) 0.0101(15) -0.0035(16)
C5A 0.0263(16) 0.0238(17) 0.0229(18) -0.0014(16) 0.0060(14) 0.0032(16)
O1A 0.022(2) 0.048(5) 0.029(3) -0.020(4) 0.0081(17) -0.008(4)
C1A 0.029(2) 0.050(5) 0.028(3) -0.019(3) 0.008(2) -0.004(4)

loop_
_atom_type_symbol
_atom_type_description
_atom_type_scat_dispersion_real
_atom_type_scat_dispersion_imag
_atom_type_scat_source
C C 0.0181 0.0091 'International Tables Vol C Tables 4.2.6.8 and 6.1.1.4'
H H 0.0000 0.0000 'International Tables Vol C Tables 4.2.6.8 and 6.1.1.4'
O O 0.0492 0.0322 'International Tables Vol C Tables 4.2.6.8 and 6.1.1.4'

loop_
_exptl_crystal_face_index_h
_exptl_crystal_face_index_k
_exptl_crystal_face_index_l
_exptl_crystal_face_perp_dist
-7 0 -5 0.0179
0 3 5 0.1067
-6 3 0 0.0841
-2 -3 -5 0.0606
10 0 -4 0.0449
1 4 3 0.1067
5 -3 1 0.0998
5 0 6 0.0373
1 -1 -9 0.0371
1 0 -9 0.0284
-10 0 6 0.0363
-6 -3 2 0.0474

loop_
_geom_angle_atom_site_label_1
_geom_angle_atom_site_label_2
_geom_angle_atom_site_label_3
_geom_angle
C14 O5 C15 115.38(15)
C13 O3 C10 107.29(15)
C2 O1 C1 113.6(8)
O5 C14 C12 110.94(15)
O4 C14 O5 123.98(18)
O4 C14 C12 125.07(19)
C12 C13 O3 113.95(17)
C2 C3 C4 115.2(3)
C2 C3 C11 111.11(15)
C2 C3 C10 110.03(16)
C4 C3 C11 125.3(2)
C4 C3 C10 124.4(3)
C10 C3 C11 58.65(12)
C4A C3 C2 121.7(2)
C4A C3 C11 120.4(2)
C4A C3 C10 118.8(2)
O2 C2 O1 126.1(6)
O2 C2 C3 123.90(17)
O2 C2 O1A 121.5(6)
O1 C2 C3 109.1(5)
O1A C2 C3 114.2(6)
C9 C4 C3 118.6(4)
C9 C4 C5 120.0
C5 C4 C3 121.4(4)
C8 C9 C4 120.0
C9 C8 C7 120.0
C6 C7 C8 120.0
C5 C6 C7 120.0
C6 C5 C4 120.0
C14 C12 C11 127.42(18)
C13 C12 C14 124.07(17)
C13 C12 C11 108.48(17)
C12 C11 C3 115.20(15)
C12 C11 C10 102.58(16)
C10 C11 C3 60.18(13)
O3 C10 C3 116.68(15)
O3 C10 C11 107.63(15)
C11 C10 C3 61.17(12)
C9A C4A C3 120.9(3)
C9A C4A C5A 120.0
C5A C4A C3 118.8(3)
C4A C9A C8A 120.0
C7A C8A C9A 120.0
C8A C7A C6A 120.0
C7A C6A C5A 120.0
C6A C5A C4A 120.0
C2 O1A C1A 116.9(10)

loop_
_geom_bond_atom_site_label_1
_geom_bond_atom_site_label_2
_geom_bond_distance
O5 C14 1.344(2)
O5 C15 1.445(2)
O4 C14 1.208(2)
O2 C2 1.205(2)
O3 C13 1.361(2)
O3 C10 1.424(2)
O1 C2 1.275(12)
O1 C1 1.456(10)
C14 C12 1.462(2)
C13 C12 1.336(3)
C3 C2 1.495(3)
C3 C4 1.524(5)
C3 C11 1.544(2)
C3 C10 1.530(3)
C3 C4A 1.492(4)
C2 O1A 1.418(13)
C4 C9 1.3900
C4 C5 1.3900
C9 C8 1.3900
C8 C7 1.3900
C7 C6 1.3900
C6 C5 1.3900
C12 C11 1.482(2)
C11 C10 1.506(3)
C4A C9A 1.3900
C4A C5A 1.3900
C9A C8A 1.3900
C8A C7A 1.3900
C7A C6A 1.3900
C6A C5A 1.3900
O1A C1A 1.443(12)

loop_
_exptl_oxdiff_crystal_face_indexfrac_h
_exptl_oxdiff_crystal_face_indexfrac_k
_exptl_oxdiff_crystal_face_indexfrac_l
_exptl_oxdiff_crystal_face_x
_exptl_oxdiff_crystal_face_y
_exptl_oxdiff_crystal_face_z
-7.0000 0.0000 -5.0000 -0.9567 -0.2149 -0.1679
0.0000 3.0000 5.0000 0.2695 0.0058 0.9370
-6.0000 3.0000 0.0000 -0.6157 -0.1431 0.7644
-2.0000 -3.0000 -5.0000 -0.4126 -0.1379 -0.9277
10.0000 -0.0000 -4.0000 0.3503 0.8582 -0.2070
1.0000 4.0000 3.0000 0.0964 0.2552 1.0976
5.0000 -3.0000 1.0000 0.6354 0.0276 -0.7196
5.0000 -0.0000 6.0000 0.9049 0.0334 0.2174
1.0000 -1.0000 -9.0000 -0.6872 0.4268 -0.6111
1.0000 0.0000 -9.0000 -0.7494 0.5112 -0.3656
-10.0000 0.0000 6.0000 -0.1679 -0.9571 0.2872
-6.0000 -3.0000 2.0000 -0.0601 -0.7483 -0.6283
